data_7222769
loop_
_publ_author_name
'Reckeweg, O.'
'Simon, A.'

_publ_section_title
;
 Azide und Cyanamide - aehnlich und doch anders
;
_journal_name_full
;
Zeitschrift fuer Naturforschung, Teil B. Anorganische Chemie, Organische 
Chemie (42,1987-)
;
_journal_page_first 1097
_journal_page_last 1104
_journal_volume 58
_journal_year 2003
_chemical_formula_sum 'Ba N6'
_chemical_name_systematic 'Ba (N3)2'
_space_group_IT_number 11
_symmetry_space_group_name_Hall '-P 2yb'
_symmetry_space_group_name_H-M 'P 1 21/m 1'
_cell_angle_alpha 90
_cell_angle_beta 99.64
_cell_angle_gamma 90
_cell_formula_units_Z 2
_cell_length_a 5.4479
_cell_length_b 4.399
_cell_length_c 9.6126
_cell_volume 227.116
_citation_journal_id_ASTM ZNBSEN
_cod_data_source_file Reckeweg_ZNBSEN_2003_474.cif
_cod_data_source_block Ba1N6
_cod_original_formula_sum 'Ba1 N6'
_cod_database_code 7222769

loop_
_symmetry_equiv_pos_as_xyz
x,y,z
-x,y+1/2,-z
-x,-y,-z
x,-y-1/2,z

loop_
_atom_site_label
_atom_site_type_symbol
_atom_site_fract_x
_atom_site_fract_y
_atom_site_fract_z
_atom_site_occupancy
_atom_site_U_iso_or_equiv
N6 N 0.6389 0.75 0.9044 1 0.0
N2 N 0.2412 0.75 0.4589 1 0.0
N5 N 0.8509 0.75 0.8921 1 0.0
Ba1 Ba+2 0.32882 0.25 0.78207 1 0.0
N4 N 0.062 0.75 0.8822 1 0.0
N1 N 0.2743 0.75 0.5831 1 0.0
N3 N 0.2114 0.75 0.3358 1 0.0
